data_1543765
loop_
_publ_author_name
'Suh, Sung-Eun'
'Chenoweth, David M.'

_publ_section_title
;
 Aryne Compatible Solvents are not Always Innocent.
;
_journal_issue 16
_journal_name_full 'Organic letters'
_journal_page_first 4080
_journal_page_last 4083
_journal_paper_doi 10.1021/acs.orglett.6b01977
_journal_volume 18
_journal_year 2016
_chemical_absolute_configuration unk
_chemical_formula_sum 'C20 H21 N3'
_chemical_formula_weight 303.40
_space_group_IT_number 4
_symmetry_cell_setting monoclinic
_symmetry_Int_Tables_number 4
_symmetry_space_group_name_Hall 'P 2yb'
_symmetry_space_group_name_H-M 'P 1 21 1'
_atom_sites_solution_hydrogens geom
_atom_sites_solution_primary direct
_audit_creation_method SHELXL-97
_cell_angle_alpha 90.00
_cell_angle_beta 90.955(3)
_cell_angle_gamma 90.00
_cell_formula_units_Z 4
_cell_length_a 7.1149(3)
_cell_length_b 26.5631(11)
_cell_length_c 8.5150(4)
_cell_measurement_reflns_used 9881
_cell_measurement_temperature 100(2)
_cell_measurement_theta_max 25.36
_cell_measurement_theta_min 2.51
_cell_volume 1609.06(12)
_computing_data_collection 'Bruker APEX2'
_computing_data_reduction 'Bruker SAINT'
_computing_structure_refinement 'SHELXL-97 (Sheldrick, 2008)'
_computing_structure_solution 'SHELXS-97 (Sheldrick, 2008)'
_diffrn_ambient_temperature 100(1)
_diffrn_measured_fraction_theta_full 0.995
_diffrn_measured_fraction_theta_max 0.995
_diffrn_measurement_device 'CCD Area Detector'
_diffrn_measurement_device_type 'Bruker APEXII'
_diffrn_measurement_method 'phi and omega scans'
_diffrn_radiation_monochromator graphite
_diffrn_radiation_source 'fine-focus sealed tube'
_diffrn_radiation_type MoK\a
_diffrn_radiation_wavelength 0.71073
_diffrn_reflns_av_R_equivalents 0.0402
_diffrn_reflns_av_sigmaI/netI 0.0394
_diffrn_reflns_limit_h_max 8
_diffrn_reflns_limit_h_min -8
_diffrn_reflns_limit_k_max 32
_diffrn_reflns_limit_k_min -31
_diffrn_reflns_limit_l_max 10
_diffrn_reflns_limit_l_min -10
_diffrn_reflns_number 29916
_diffrn_reflns_theta_full 25.48
_diffrn_reflns_theta_max 25.48
_diffrn_reflns_theta_min 1.53
_exptl_absorpt_coefficient_mu 0.075
_exptl_absorpt_correction_T_max 0.7452
_exptl_absorpt_correction_T_min 0.6245
_exptl_absorpt_correction_type multi-scan
_exptl_absorpt_process_details '(SADABS; Sheldrick, 2007)'
_exptl_crystal_density_diffrn 1.252
_exptl_crystal_density_method 'not measured'
_exptl_crystal_description prism
_exptl_crystal_F_000 648
_exptl_crystal_size_max 0.12
_exptl_crystal_size_mid 0.12
_exptl_crystal_size_min 0.05
_refine_diff_density_max 0.485
_refine_diff_density_min -0.238
_refine_diff_density_rms 0.061
_refine_ls_extinction_method none
_refine_ls_goodness_of_fit_ref 1.080
_refine_ls_hydrogen_treatment constr
_refine_ls_matrix_type full
_refine_ls_number_parameters 420
_refine_ls_number_reflns 5858
_refine_ls_number_restraints 1
_refine_ls_restrained_S_all 1.080
_refine_ls_R_factor_all 0.0748
_refine_ls_R_factor_gt 0.0632
_refine_ls_shift/su_max 0.000
_refine_ls_shift/su_mean 0.000
_refine_ls_structure_factor_coef Fsqd
_refine_ls_weighting_details 'calc w=1/[\s^2^(Fo^2^)+(0.0890P)^2^+1.2927P] where P=(Fo^2^+2Fc^2^)/3'
_refine_ls_weighting_scheme calc
_refine_ls_wR_factor_gt 0.1647
_refine_ls_wR_factor_ref 0.1719
_reflns_number_gt 5028
_reflns_number_total 5858
_reflns_threshold_expression >2sigma(I)
_cod_data_source_file ol6b01977_si_003.cif
_cod_data_source_block shelxl
_cod_depositor_comments
;
The following automatic conversions were performed:
'_atom_site_symetry_multiplicity' tag replaced with
'_atom_site_symmetry_multiplicity' tag as specified in the
replacement file
'/usr/data/users/saulius/crontab/automatic-downloads/rss-feeds/ACS/lib/lists/replacement-tags.lst'.

Automatic conversion script
Id: cif_correct_tags 4268 2015-11-12 08:31:59Z antanas 

 Adding full bibliography for 1543765--1543766.cif.
;
_cod_original_sg_symbol_H-M 'P 21     '
_cod_database_code 1543765

loop_
_symmetry_equiv_pos_as_xyz
'x, y, z'
'-x, y+1/2, -z'

loop_
_atom_site_label
_atom_site_type_symbol
_atom_site_fract_x
_atom_site_fract_y
_atom_site_fract_z
_atom_site_U_iso_or_equiv
_atom_site_adp_type
_atom_site_occupancy
_atom_site_symmetry_multiplicity
_atom_site_calc_flag
_atom_site_refinement_flags
N1 N 0.0445(4) 0.60212(10) 0.4927(3) 0.0246(7) Uani 1 1 d .
N2 N -0.1007(4) 0.57581(11) 0.4147(4) 0.0272(7) Uani 1 1 d .
N3 N -0.2513(6) 0.70905(14) 0.8816(5) 0.0458(10) Uani 1 1 d .
C1 C -0.2143(5) 0.55023(12) 0.4996(4) 0.0225(8) Uani 1 1 d .
C2 C -0.2029(5) 0.54911(13) 0.6699(4) 0.0235(8) Uani 1 1 d .
C3 C -0.3006(5) 0.51359(13) 0.7631(4) 0.0261(8) Uani 1 1 d .
H3 H -0.3720 0.4886 0.7141 0.035 Uiso 1 1 calc R
C4 C -0.2916(5) 0.51550(14) 0.9225(5) 0.0293(8) Uani 1 1 d .
H4 H -0.3566 0.4920 0.9817 0.039 Uiso 1 1 calc R
C5 C -0.1848(5) 0.55265(14) 0.9972(4) 0.0281(8) Uani 1 1 d .
H5 H -0.1800 0.5543 1.1063 0.037 Uiso 1 1 calc R
C6 C -0.0851(5) 0.58731(14) 0.9086(4) 0.0284(8) Uani 1 1 d .
H6 H -0.0131 0.6118 0.9592 0.038 Uiso 1 1 calc R
C7 C -0.0917(5) 0.58579(12) 0.7473(4) 0.0236(8) Uani 1 1 d .
C8 C 0.0014(5) 0.62565(13) 0.6464(4) 0.0257(8) Uani 1 1 d .
C9 C -0.3525(5) 0.51781(13) 0.4099(4) 0.0264(8) Uani 1 1 d .
H9a H -0.3891 0.5348 0.3133 0.035 Uiso 1 1 calc R
H9b H -0.4645 0.5134 0.4719 0.035 Uiso 1 1 calc R
C10 C -0.2714(5) 0.46614(14) 0.3703(5) 0.0325(9) Uani 1 1 d .
H10a H -0.1537 0.4703 0.3184 0.049 Uiso 1 1 calc R
H10b H -0.3576 0.4484 0.3024 0.049 Uiso 1 1 calc R
H10c H -0.2519 0.4473 0.4654 0.049 Uiso 1 1 calc R
C11 C -0.1431(5) 0.66960(13) 0.6185(4) 0.0290(8) Uani 1 1 d .
H11a H -0.0851 0.6954 0.5548 0.039 Uiso 1 1 calc R
H11b H -0.2511 0.6567 0.5604 0.039 Uiso 1 1 calc R
C12 C -0.2070(5) 0.69235(15) 0.7643(5) 0.0326(9) Uani 1 1 d .
C13 C 0.1825(5) 0.64677(13) 0.7224(4) 0.0291(8) Uani 1 1 d .
H13a H 0.2390 0.6700 0.6489 0.039 Uiso 1 1 calc R
H13b H 0.1485 0.6660 0.8146 0.039 Uiso 1 1 calc R
C14 C 0.3306(6) 0.60794(16) 0.7713(5) 0.0368(9) Uani 1 1 d .
H14a H 0.2873 0.5894 0.8605 0.055 Uiso 1 1 calc R
H14b H 0.4459 0.6248 0.7984 0.055 Uiso 1 1 calc R
H14c H 0.3516 0.5852 0.6858 0.055 Uiso 1 1 calc R
C15 C 0.1454(5) 0.63201(13) 0.3801(4) 0.0268(8) Uani 1 1 d .
C16 C 0.0508(6) 0.66380(14) 0.2743(5) 0.0312(9) Uani 1 1 d .
H16 H -0.0788 0.6678 0.2792 0.042 Uiso 1 1 calc R
C17 C 0.1526(6) 0.68926(15) 0.1621(5) 0.0355(9) Uani 1 1 d .
H17 H 0.0906 0.7111 0.0934 0.047 Uiso 1 1 calc R
C18 C 0.3418(6) 0.68291(16) 0.1504(5) 0.0402(10) Uani 1 1 d .
H18 H 0.4077 0.6998 0.0730 0.053 Uiso 1 1 calc R
C19 C 0.4361(6) 0.65104(17) 0.2550(5) 0.0419(10) Uani 1 1 d .
H19 H 0.5655 0.6469 0.2486 0.056 Uiso 1 1 calc R
C20 C 0.3370(6) 0.62576(15) 0.3679(5) 0.0336(9) Uani 1 1 d .
H20 H 0.4001 0.6042 0.4369 0.045 Uiso 1 1 calc R
N1' N 0.5418(4) 0.37116(11) 1.0390(3) 0.0250(7) Uani 1 1 d .
N2' N 0.3960(4) 0.39713(11) 1.1115(4) 0.0255(7) Uani 1 1 d .
N3' N 0.2454(5) 0.26502(14) 0.6402(4) 0.0403(9) Uani 1 1 d .
C1' C 0.2821(5) 0.42336(12) 1.0244(4) 0.0230(8) Uani 1 1 d .
C2' C 0.2958(5) 0.42503(13) 0.8527(5) 0.0253(8) Uani 1 1 d .
C3' C 0.2000(5) 0.46060(14) 0.7604(4) 0.0291(8) Uani 1 1 d .
H3' H 0.1285 0.4853 0.8086 0.039 Uiso 1 1 calc R
C4' C 0.2103(5) 0.45949(14) 0.5998(5) 0.0285(8) Uani 1 1 d .
H4' H 0.1460 0.4833 0.5395 0.038 Uiso 1 1 calc R
C5' C 0.3172(5) 0.42265(14) 0.5276(4) 0.0294(8) Uani 1 1 d .
H5' H 0.3235 0.4212 0.4187 0.039 Uiso 1 1 calc R
C6' C 0.4150(5) 0.38788(13) 0.6209(5) 0.0287(9) Uani 1 1 d .
H6' H 0.4870 0.3633 0.5726 0.038 Uiso 1 1 calc R
C7' C 0.4081(5) 0.38887(12) 0.7798(4) 0.0242(8) Uani 1 1 d .
C8' C 0.5003(5) 0.34878(13) 0.8837(5) 0.0283(8) Uani 1 1 d .
C9' C 0.1428(5) 0.45450(14) 1.1103(4) 0.0269(8) Uani 1 1 d .
H9a' H 0.1054 0.4368 1.2044 0.036 Uiso 1 1 calc R
H9b' H 0.0317 0.4592 1.0445 0.036 Uiso 1 1 calc R
C10' C 0.2239(5) 0.50646(13) 1.1565(5) 0.0306(8) Uani 1 1 d .
H10a' H 0.3324 0.5019 1.2236 0.046 Uiso 1 1 calc R
H10b' H 0.1306 0.5254 1.2110 0.046 Uiso 1 1 calc R
H10c' H 0.2593 0.5243 1.0635 0.046 Uiso 1 1 calc R
C11' C 0.3549(5) 0.30500(13) 0.9045(4) 0.0270(8) Uani 1 1 d .
H11a' H 0.4108 0.2793 0.9714 0.036 Uiso 1 1 calc R
H11b' H 0.2455 0.3181 0.9573 0.036 Uiso 1 1 calc R
C12' C 0.2948(5) 0.28202(14) 0.7572(5) 0.0310(9) Uani 1 1 d .
C13' C 0.6816(5) 0.32710(14) 0.8149(4) 0.0289(8) Uani 1 1 d .
H13a' H 0.7368 0.3039 0.8905 0.038 Uiso 1 1 calc R
H13b' H 0.6489 0.3080 0.7213 0.038 Uiso 1 1 calc R
C14' C 0.8299(6) 0.36653(15) 0.7722(5) 0.0343(9) Uani 1 1 d .
H14a' H 0.7912 0.3837 0.6778 0.052 Uiso 1 1 calc R
H14b' H 0.9483 0.3502 0.7559 0.052 Uiso 1 1 calc R
H14c' H 0.8429 0.3905 0.8562 0.052 Uiso 1 1 calc R
C15' C 0.6395(5) 0.34064(13) 1.1579(4) 0.0258(8) Uani 1 1 d .
C16' C 0.5405(6) 0.30913(13) 1.2577(4) 0.0310(9) Uani 1 1 d .
H16' H 0.4111 0.3056 1.2448 0.041 Uiso 1 1 calc R
C17' C 0.6345(6) 0.28294(15) 1.3767(5) 0.0349(9) Uani 1 1 d .
H17' H 0.5676 0.2622 1.4436 0.046 Uiso 1 1 calc R
C18' C 0.8276(7) 0.28773(15) 1.3957(5) 0.0397(10) Uani 1 1 d .
H18' H 0.8904 0.2700 1.4748 0.053 Uiso 1 1 calc R
C19' C 0.9265(6) 0.31897(17) 1.2965(5) 0.0412(10) Uani 1 1 d .
H19' H 1.0560 0.3225 1.3091 0.055 Uiso 1 1 calc R
C20' C 0.8311(6) 0.34532(15) 1.1769(5) 0.0344(9) Uani 1 1 d .
H20' H 0.8978 0.3661 1.1099 0.046 Uiso 1 1 calc R

loop_
_atom_site_aniso_label
_atom_site_aniso_U_11
_atom_site_aniso_U_22
_atom_site_aniso_U_33
_atom_site_aniso_U_23
_atom_site_aniso_U_13
_atom_site_aniso_U_12
N1 0.0261(16) 0.0182(15) 0.0293(16) 0.0020(12) -0.0014(12) -0.0062(12)
N2 0.0268(16) 0.0174(15) 0.0374(18) -0.0033(13) 0.0008(13) 0.0001(13)
N3 0.055(2) 0.030(2) 0.053(2) -0.0059(17) 0.0106(19) 0.0082(17)
C1 0.0197(17) 0.0114(16) 0.037(2) -0.0036(15) 0.0028(14) -0.0007(14)
C2 0.0178(17) 0.0190(18) 0.034(2) 0.0014(15) 0.0023(14) 0.0042(14)
C3 0.0203(18) 0.0161(18) 0.042(2) -0.0016(15) 0.0018(15) -0.0022(14)
C4 0.0245(19) 0.0243(19) 0.039(2) 0.0046(16) 0.0029(15) -0.0007(16)
C5 0.0253(19) 0.028(2) 0.031(2) 0.0033(16) 0.0031(15) 0.0064(16)
C6 0.0277(19) 0.0207(19) 0.037(2) -0.0008(16) 0.0009(16) 0.0014(16)
C7 0.0174(17) 0.0129(16) 0.041(2) 0.0010(15) 0.0039(14) 0.0039(14)
C8 0.0284(19) 0.0146(16) 0.0343(19) 0.0003(15) 0.0032(15) 0.0030(14)
C9 0.0242(18) 0.0194(18) 0.036(2) -0.0029(15) 0.0026(15) -0.0009(15)
C10 0.029(2) 0.024(2) 0.044(2) -0.0048(17) 0.0069(17) -0.0033(16)
C11 0.034(2) 0.0177(18) 0.036(2) 0.0024(15) 0.0024(16) 0.0016(16)
C12 0.033(2) 0.024(2) 0.041(2) 0.0045(18) 0.0030(17) -0.0025(17)
C13 0.035(2) 0.0187(17) 0.033(2) -0.0018(15) 0.0028(16) -0.0066(16)
C14 0.034(2) 0.033(2) 0.044(2) 0.0009(18) -0.0003(18) -0.0045(18)
C15 0.032(2) 0.0174(17) 0.0313(19) -0.0036(15) 0.0045(15) -0.0026(15)
C16 0.033(2) 0.0214(19) 0.039(2) -0.0044(16) 0.0040(17) -0.0021(16)
C17 0.048(3) 0.0190(19) 0.040(2) -0.0012(17) 0.0067(18) -0.0061(17)
C18 0.047(3) 0.029(2) 0.044(2) -0.0027(18) 0.014(2) -0.017(2)
C19 0.031(2) 0.038(2) 0.057(3) -0.002(2) 0.0135(19) -0.0042(19)
C20 0.033(2) 0.025(2) 0.042(2) 0.0000(17) 0.0017(17) -0.0005(17)
N1' 0.0250(16) 0.0167(14) 0.0333(17) -0.0034(13) 0.0008(12) 0.0022(12)
N2' 0.0232(15) 0.0156(14) 0.0379(17) -0.0032(13) 0.0015(13) 0.0019(12)
N3' 0.043(2) 0.0326(19) 0.045(2) -0.0018(17) -0.0006(17) -0.0036(16)
C1' 0.0246(19) 0.0161(17) 0.0282(19) -0.0035(15) 0.0007(15) -0.0036(15)
C2' 0.0206(18) 0.0131(17) 0.042(2) -0.0012(15) -0.0006(15) -0.0008(14)
C3' 0.029(2) 0.0188(19) 0.039(2) 0.0028(16) 0.0015(16) -0.0013(16)
C4' 0.0225(19) 0.0221(19) 0.041(2) 0.0023(16) 0.0023(15) -0.0010(15)
C5' 0.033(2) 0.027(2) 0.0275(19) 0.0014(16) 0.0011(15) -0.0040(16)
C6' 0.0223(19) 0.0137(17) 0.050(2) -0.0011(16) 0.0019(16) -0.0032(14)
C7' 0.0269(19) 0.0130(17) 0.033(2) -0.0002(14) 0.0043(15) -0.0060(14)
C8' 0.029(2) 0.0202(18) 0.036(2) 0.0025(16) 0.0001(16) 0.0020(15)
C9' 0.0255(19) 0.0237(19) 0.0315(19) 0.0015(15) -0.0008(15) 0.0021(16)
C10' 0.029(2) 0.0195(18) 0.044(2) -0.0103(16) 0.0017(16) 0.0023(15)
C11' 0.030(2) 0.0165(17) 0.035(2) 0.0014(15) 0.0012(16) -0.0006(15)
C12' 0.032(2) 0.0166(18) 0.045(2) 0.0041(17) 0.0005(18) -0.0035(16)
C13' 0.032(2) 0.0225(19) 0.032(2) 0.0027(15) 0.0034(16) 0.0009(16)
C14' 0.033(2) 0.025(2) 0.045(2) -0.0002(17) 0.0046(18) 0.0035(17)
C15' 0.032(2) 0.0143(16) 0.0314(19) -0.0011(14) -0.0033(15) 0.0061(14)
C16' 0.030(2) 0.0193(19) 0.043(2) 0.0007(17) 0.0014(17) 0.0033(16)
C17' 0.050(3) 0.0227(19) 0.032(2) -0.0025(16) 0.0030(18) 0.0078(18)
C18' 0.054(3) 0.025(2) 0.040(2) -0.0074(18) -0.0099(19) 0.014(2)
C19' 0.032(2) 0.039(2) 0.052(3) -0.011(2) -0.0096(19) 0.0133(19)
C20' 0.029(2) 0.025(2) 0.049(2) -0.0068(18) 0.0010(18) 0.0042(16)

loop_
_atom_type_symbol
_atom_type_description
_atom_type_scat_dispersion_real
_atom_type_scat_dispersion_imag
_atom_type_scat_source
C C 0.0033 0.0016 'International Tables Vol C Tables 4.2.6.8 and 6.1.1.4'
H H 0.0000 0.0000 'International Tables Vol C Tables 4.2.6.8 and 6.1.1.4'
N N 0.0061 0.0033 'International Tables Vol C Tables 4.2.6.8 and 6.1.1.4'

loop_
_geom_angle_atom_site_label_1
_geom_angle_atom_site_label_2
_geom_angle_atom_site_label_3
_geom_angle
N2 N1 C15 109.2(3)
N2 N1 C8 117.7(3)
C15 N1 C8 117.7(3)
C1 N2 N1 117.4(3)
N2 C1 C2 123.2(3)
N2 C1 C9 115.3(3)
C2 C1 C9 121.4(3)
C7 C2 C3 118.2(3)
C7 C2 C1 118.3(3)
C3 C2 C1 123.5(3)
C4 C3 C2 121.2(3)
C3 C4 C5 119.9(3)
C6 C5 C4 120.0(3)
C7 C6 C5 120.9(4)
C6 C7 C2 119.8(3)
C6 C7 C8 122.4(3)
C2 C7 C8 117.5(3)
N1 C8 C7 107.6(3)
N1 C8 C13 109.9(3)
C7 C8 C13 112.7(3)
N1 C8 C11 108.9(3)
C7 C8 C11 108.2(3)
C13 C8 C11 109.5(3)
C1 C9 C10 112.3(3)
C12 C11 C8 113.0(3)
N3 C12 C11 177.2(5)
C14 C13 C8 116.0(3)
C20 C15 C16 119.3(3)
C20 C15 N1 119.1(3)
C16 C15 N1 121.3(3)
C17 C16 C15 119.2(4)
C18 C17 C16 121.2(4)
C17 C18 C19 119.7(4)
C20 C19 C18 119.8(4)
C19 C20 C15 120.8(4)
N2' N1' C15' 108.4(3)
N2' N1' C8' 117.1(3)
C15' N1' C8' 118.9(3)
C1' N2' N1' 118.4(3)
N2' C1' C2' 122.4(3)
N2' C1' C9' 115.6(3)
C2' C1' C9' 121.8(3)
C3' C2' C7' 119.4(3)
C3' C2' C1' 122.7(3)
C7' C2' C1' 117.9(3)
C4' C3' C2' 120.8(4)
C3' C4' C5' 119.7(4)
C4' C5' C6' 119.0(4)
C7' C6' C5' 122.0(3)
C6' C7' C2' 119.1(3)
C6' C7' C8' 122.9(3)
C2' C7' C8' 117.7(3)
N1' C8' C7' 108.4(3)
N1' C8' C13' 109.7(3)
C7' C8' C13' 113.3(3)
N1' C8' C11' 108.6(3)
C7' C8' C11' 107.7(3)
C13' C8' C11' 108.9(3)
C1' C9' C10' 111.8(3)
C12' C11' C8' 113.5(3)
N3' C12' C11' 178.3(4)
C14' C13' C8' 114.8(3)
C20' C15' C16' 119.5(3)
C20' C15' N1' 119.3(3)
C16' C15' N1' 121.0(3)
C17' C16' C15' 120.2(4)
C18' C17' C16' 120.2(4)
C19' C18' C17' 119.8(4)
C18' C19' C20' 119.8(4)
C15' C20' C19' 120.5(4)

loop_
_geom_bond_atom_site_label_1
_geom_bond_atom_site_label_2
_geom_bond_distance
N1 N2 1.405(4)
N1 C15 1.445(4)
N1 C8 1.487(5)
N2 C1 1.287(4)
N3 C12 1.142(5)
C1 C2 1.451(5)
C1 C9 1.506(5)
C2 C7 1.412(5)
C2 C3 1.421(5)
C3 C4 1.359(5)
C4 C5 1.393(6)
C5 C6 1.392(5)
C6 C7 1.374(5)
C7 C8 1.522(5)
C8 C13 1.538(5)
C8 C11 1.571(5)
C9 C10 1.529(5)
C11 C12 1.460(6)
C13 C14 1.528(6)
C15 C20 1.379(5)
C15 C16 1.400(5)
C16 C17 1.385(6)
C17 C18 1.362(6)
C18 C19 1.393(6)
C19 C20 1.377(6)
N1' N2' 1.398(4)
N1' C15' 1.464(5)
N1' C8' 1.475(5)
N2' C1' 1.293(5)
N3' C12' 1.144(5)
C1' C2' 1.468(5)
C1' C9' 1.492(5)
C2' C3' 1.399(5)
C2' C7' 1.401(5)
C3' C4' 1.371(5)
C4' C5' 1.389(5)
C5' C6' 1.397(5)
C6' C7' 1.354(5)
C7' C8' 1.526(5)
C8' C13' 1.537(5)
C8' C11' 1.569(5)
C9' C10' 1.544(5)
C11' C12' 1.453(6)
C13' C14' 1.535(5)
C15' C20' 1.375(5)
C15' C16' 1.392(5)
C16' C17' 1.391(6)
C17' C18' 1.387(6)
C18' C19' 1.385(7)
C19' C20' 1.402(6)
